data_9013111
loop_
_publ_author_name
'Vijayakumar, V.'
'Godwal, B. K.'
'Vohra, Y. K.'
'Sikka, S. K.'
'Chidambaram, R.'

_publ_section_title
;
 On the high-pressure phase transition in beryllium metal
 Sample: at P = 28.3 GPa
 Note: phase II
;
_journal_name_full 'Journal of Physics F: Metal Physics'
_journal_page_first L65
_journal_page_last L68
_journal_paper_doi 10.1088/0305-4608/14/5/002
_journal_volume 14
_journal_year 1984
_chemical_compound_source Synthetic
_chemical_formula_sum Be
_chemical_name_common Beryllium
_chemical_name_mineral Beryllium
_space_group_IT_number 18
_symmetry_space_group_name_Hall 'P 2 2ab'
_symmetry_space_group_name_H-M 'P 21 21 2'
_cell_angle_alpha 90
_cell_angle_beta 90
_cell_angle_gamma 90
_cell_length_a 2.168
_cell_length_b 3.755
_cell_length_c 3.416
_cell_formula_units_Z 4
_cell_volume 27.809
_database_code_amcsd 0013191
_diffrn_ambient_pressure 2.83e+07
_exptl_crystal_density_diffrn 2.153
_cod_database_code 9013111

loop_
_space_group_symop_operation_xyz
x,y,z
1/2-x,1/2+y,-z
1/2+x,1/2-y,-z
-x,-y,z

loop_
_atom_site_label
_atom_site_fract_x
_atom_site_fract_y
_atom_site_fract_z
Be 0.67000 0.82000 0.70000

loop_
_cod_related_entry_id
_cod_related_entry_database
_cod_related_entry_code
1 ChemSpider 4573986
2 AMCSD 0013191
